data_2104334
loop_
_publ_author_name
'Bartalucci, Giuditta'
'Fisher, Stuart'
'Helliwell, John R.'
'Helliwell, Madeleine'
'Liaaen-Jensen, Synn\/ove'
'Warren, John E.'
'Wilkinson, James'

_publ_section_title
;
 X-ray crystal structures of diacetates of 6-s-<i>cis</i> and
 6-s-<i>trans</i> astaxanthin and of 7,8-didehydroastaxanthin and
 7,8,7',8'-tetradehydroastaxanthin: comparison with free and
 protein-bound astaxanthins
;
_journal_issue 2
_journal_name_full 'Acta Crystallographica Section B'
_journal_page_first 238
_journal_page_last 247
_journal_paper_doi 10.1107/S0108768109004649
_journal_volume 65
_journal_year 2009
_chemical_formula_moiety 'C40 H48 O4'
_chemical_formula_sum 'C40 H48 O4'
_chemical_formula_weight 592.78
_chemical_name_systematic
;
 ?
;
_space_group_IT_number 1
_symmetry_cell_setting triclinic
_symmetry_space_group_name_Hall 'P 1'
_symmetry_space_group_name_H-M 'P 1'
_atom_sites_solution_hydrogens geom
_atom_sites_solution_primary direct
_atom_sites_solution_secondary difmap
_audit_creation_method SHELXL-97
_cell_angle_alpha 75.606(2)
_cell_angle_beta 85.901(2)
_cell_angle_gamma 76.389(2)
_cell_formula_units_Z 1
_cell_length_a 7.4769(14)
_cell_length_b 10.4729(19)
_cell_length_c 11.633(2)
_cell_measurement_reflns_used 979
_cell_measurement_temperature 100(2)
_cell_measurement_theta_max 23.97
_cell_measurement_theta_min 2.26
_cell_volume 857.5(3)
_computing_cell_refinement 'Bruker SMART'
_computing_data_collection 'Bruker SMART'
_computing_data_reduction 'Bruker SAINT'
_computing_molecular_graphics 'Bruker SHELXTL; PLATON (Spek,2003)'
_computing_publication_material 'Bruker SHELXTL; PLATON (Spek,2003)'
_computing_structure_refinement 'SHELXL-97 (Sheldrick, 2008)'
_computing_structure_solution 'SHELXS-97 (Sheldrick, 2008)'
_diffrn_ambient_temperature 100(2)
_diffrn_measured_fraction_theta_full 0.997
_diffrn_measured_fraction_theta_max 0.989
_diffrn_measurement_device_type 'Bruker APEXII CCD area detector'
_diffrn_measurement_method 'phi and omega scans'
_diffrn_radiation_monochromator silicon
_diffrn_radiation_source 'Station 9.8, SRS, Daresbury'
_diffrn_radiation_type synchrotron
_diffrn_radiation_wavelength 0.67100
_diffrn_reflns_av_R_equivalents 0.0621
_diffrn_reflns_av_sigmaI/netI 0.0738
_diffrn_reflns_limit_h_max 9
_diffrn_reflns_limit_h_min -9
_diffrn_reflns_limit_k_max 13
_diffrn_reflns_limit_k_min -13
_diffrn_reflns_limit_l_max 15
_diffrn_reflns_limit_l_min -15
_diffrn_reflns_number 14633
_diffrn_reflns_theta_full 23.54
_diffrn_reflns_theta_max 26.09
_diffrn_reflns_theta_min 1.95
_exptl_absorpt_coefficient_mu 0.072
_exptl_absorpt_correction_T_max 1.000
_exptl_absorpt_correction_T_min 0.749
_exptl_absorpt_correction_type multi-scan
_exptl_absorpt_process_details SADABS
_exptl_crystal_colour red
_exptl_crystal_density_diffrn 1.148
_exptl_crystal_density_method 'not measured'
_exptl_crystal_description plate
_exptl_crystal_F_000 320
_exptl_crystal_size_max 0.04
_exptl_crystal_size_mid 0.03
_exptl_crystal_size_min 0.01
_refine_diff_density_max 0.191
_refine_diff_density_min -0.173
_refine_ls_extinction_method none
_refine_ls_goodness_of_fit_ref 1.012
_refine_ls_hydrogen_treatment constr
_refine_ls_matrix_type full
_refine_ls_number_parameters 409
_refine_ls_number_reflns 4002
_refine_ls_number_restraints 3
_refine_ls_restrained_S_all 1.012
_refine_ls_R_factor_all 0.0853
_refine_ls_R_factor_gt 0.0420
_refine_ls_shift/su_max 0.003
_refine_ls_shift/su_mean 0.000
_refine_ls_structure_factor_coef Fsqd
_refine_ls_weighting_details 'calc w=1/[\s^2^(Fo^2^)+(0.0581P)^2^+0.0000P] where P=(Fo^2^+2Fc^2^)/3'
_refine_ls_weighting_scheme calc
_refine_ls_wR_factor_gt 0.0926
_refine_ls_wR_factor_ref 0.1048
_reflns_number_gt 2799
_reflns_number_total 4002
_reflns_threshold_expression >2sigma(I)
_cod_data_source_file ry5026.cif
_cod_data_source_block 3
_cod_depositor_comments
;
The following automatic conversions were performed:
'_symmetry_cell_setting' value 'Triclinic' changed to 'triclinic'
according to '/home/saulius/struct/CIF-dictionaries/cif_core.dic'
dictionary named 'cif_core.dic' version 2.4.1 from 2010-06-29.

Automatic conversion script
Id: cif_fix_enum 1527 2010-12-29 10:47:43Z saulius 

The following automatic conversions were performed:

'_symmetry_cell_setting' value 'Triclinic' changed to 'triclinic'
according to /home/saulius/struct/CIF-dictionaries/cif_core.dic
dictionary named 'cif_core.dic' version 2.4.1 from 2010-06-29.

Automatic conversion script
Id: cif_fix_values 1715 2011-07-08 13:25:40Z adriana 
;
_cod_original_sg_symbol_Hall P1
_cod_original_sg_symbol_H-M P1
_cod_database_code 2104334
_cod_database_fobs_code 2104334

loop_
_symmetry_equiv_pos_as_xyz
'x, y, z'

loop_
_atom_site_type_symbol
_atom_site_label
_atom_site_fract_x
_atom_site_fract_y
_atom_site_fract_z
_atom_site_U_iso_or_equiv
_atom_site_adp_type
_atom_site_calc_flag
_atom_site_refinement_flags
_atom_site_occupancy
_atom_site_disorder_assembly
_atom_site_disorder_group
O O3 0.8989(3) 1.2181(2) 1.2004(2) 0.0432(5) Uani d . 1 . .
H H3 0.9492 1.1765 1.2634 0.065 Uiso calc R 1 . .
O O4 1.0608(3) 0.9612(2) 1.28650(17) 0.0343(5) Uani d . 1 . .
O O3B 0.5316(3) -0.08464(19) -0.76918(19) 0.0396(5) Uani d . 1 . .
H H3B 0.4859 -0.0538 -0.8351 0.059 Uiso calc R 1 . .
O O4B 0.3773(3) 0.1658(2) -0.87573(17) 0.0367(5) Uani d . 1 . .
C C1 0.9374(4) 1.0816(3) 0.9257(3) 0.0287(6) Uani d . 1 . .
C C2 0.9550(4) 1.1761(3) 1.0039(3) 0.0312(6) Uani d . 1 . .
H H2A 1.0821 1.1833 1.0030 0.037 Uiso calc R 1 . .
H H2B 0.8805 1.2657 0.9714 0.037 Uiso calc R 1 . .
C C3 0.8949(4) 1.1264(3) 1.1297(2) 0.0314(6) Uani d . 1 . .
H H3A 0.7682 1.1157 1.1291 0.038 Uiso calc R 1 . .
C C4 1.0166(4) 0.9893(3) 1.1820(2) 0.0271(6) Uani d . 1 . .
C C5 1.0676(4) 0.8941(3) 1.1061(2) 0.0257(6) Uani d . 1 . .
C C6 1.0188(4) 0.9345(3) 0.9905(2) 0.0249(6) Uani d . 1 . .
C C7 1.0400(4) 0.8359(3) 0.9220(2) 0.0283(6) Uani d . 1 . .
C C8 1.0452(4) 0.7499(3) 0.8686(2) 0.0273(6) Uani d . 1 . .
C C9 1.0483(4) 0.6431(3) 0.8133(2) 0.0267(6) Uani d . 1 . .
C C10 0.9954(4) 0.6728(3) 0.6992(2) 0.0261(6) Uani d . 1 . .
H H10 0.9680 0.7641 0.6604 0.031 Uiso calc R 1 . .
C C11 0.9766(4) 0.5803(3) 0.6308(2) 0.0273(7) Uani d . 1 . .
H H11 1.0066 0.4880 0.6656 0.033 Uiso calc R 1 . .
C C12 0.9172(4) 0.6216(3) 0.5181(2) 0.0266(6) Uani d . 1 . .
H H12 0.8927 0.7144 0.4855 0.032 Uiso calc R 1 . .
C C13 0.8871(4) 0.5396(3) 0.4422(2) 0.0256(6) Uani d . 1 . .
C C14 0.8166(4) 0.6035(3) 0.3333(3) 0.0269(6) Uani d . 1 . .
H H14 0.7938 0.6974 0.3150 0.032 Uiso calc R 1 . .
C C15 0.7729(4) 0.5457(3) 0.2434(2) 0.0266(6) Uani d . 1 . .
H H15 0.7907 0.4521 0.2589 0.032 Uiso calc R 1 . .
C C16 1.0449(5) 1.1181(3) 0.8109(3) 0.0430(8) Uani d . 1 . .
H H16A 1.1727 1.1035 0.8283 0.064 Uiso calc R 1 . .
H H16B 0.9987 1.2115 0.7725 0.064 Uiso calc R 1 . .
H H16C 1.0311 1.0624 0.7594 0.064 Uiso calc R 1 . .
C C17 0.7356(4) 1.0966(3) 0.8971(3) 0.0386(7) Uani d . 1 . .
H H17D 0.7279 1.0357 0.8489 0.058 Uiso calc R 1 . .
H H17E 0.6854 1.1879 0.8547 0.058 Uiso calc R 1 . .
H H17F 0.6670 1.0754 0.9695 0.058 Uiso calc R 1 . .
C C18 1.1667(4) 0.7522(3) 1.1629(3) 0.0326(7) Uani d . 1 . .
H H18D 1.2130 0.7046 1.1024 0.049 Uiso calc R 1 . .
H H18E 1.0831 0.7064 1.2141 0.049 Uiso calc R 1 . .
H H18F 1.2673 0.7548 1.2084 0.049 Uiso calc R 1 . .
C C19 1.1066(4) 0.5018(3) 0.8899(3) 0.0306(6) Uani d . 1 . .
H H19D 1.0184 0.4875 0.9531 0.046 Uiso calc R 1 . .
H H19E 1.2252 0.4905 0.9226 0.046 Uiso calc R 1 . .
H H19F 1.1134 0.4375 0.8427 0.046 Uiso calc R 1 . .
C C20 0.9321(4) 0.3890(3) 0.4876(3) 0.0301(6) Uani d . 1 . .
H H20D 0.8526 0.3640 0.5538 0.045 Uiso calc R 1 . .
H H20E 1.0579 0.3590 0.5125 0.045 Uiso calc R 1 . .
H H20F 0.9147 0.3474 0.4257 0.045 Uiso calc R 1 . .
C C1B 0.5262(4) 0.0926(3) -0.5234(2) 0.0288(6) Uani d . 1 . .
C C2B 0.5945(4) -0.0060(3) -0.6028(3) 0.0295(6) Uani d . 1 . .
H H2B1 0.7085 0.0113 -0.6417 0.035 Uiso calc R 1 . .
H H2B2 0.6209 -0.0977 -0.5536 0.035 Uiso calc R 1 . .
C C3B 0.4587(4) 0.0045(3) -0.6955(3) 0.0311(6) Uani d . 1 . .
H H3B1 0.3480 -0.0210 -0.6554 0.037 Uiso calc R 1 . .
C C4B 0.4043(4) 0.1479(3) -0.7703(2) 0.0273(6) Uani d . 1 . .
C C5B 0.3856(4) 0.2597(3) -0.7118(2) 0.0249(6) Uani d . 1 . .
C C6B 0.4485(4) 0.2347(3) -0.6001(2) 0.0256(6) Uani d . 1 . .
C C7B 0.4368(4) 0.3432(3) -0.5458(2) 0.0256(6) Uani d . 1 . .
C C8B 0.4343(4) 0.4333(3) -0.4967(2) 0.0265(6) Uani d . 1 . .
C C9B 0.4374(4) 0.5392(3) -0.4410(2) 0.0238(6) Uani d . 1 . .
C C10B 0.4945(4) 0.5061(3) -0.3278(2) 0.0269(6) Uani d . 1 . .
H H10B 0.5260 0.4141 -0.2919 0.032 Uiso calc R 1 . .
C C11B 0.5123(4) 0.5946(3) -0.2569(2) 0.0250(6) Uani d . 1 . .
H H11B 0.4822 0.6873 -0.2897 0.030 Uiso calc R 1 . .
C C12B 0.5711(4) 0.5496(3) -0.1438(2) 0.0264(6) Uani d . 1 . .
H H12B 0.5976 0.4563 -0.1137 0.032 Uiso calc R 1 . .
C C13B 0.5977(4) 0.6285(3) -0.0644(2) 0.0251(6) Uani d . 1 . .
C C14B 0.6637(4) 0.5635(3) 0.0458(2) 0.0261(6) Uani d . 1 . .
H H14B 0.6834 0.4696 0.0642 0.031 Uiso calc R 1 . .
C C15B 0.7067(4) 0.6205(3) 0.1367(3) 0.0279(6) Uani d . 1 . .
H H15B 0.6882 0.7141 0.1217 0.033 Uiso calc R 1 . .
C C16B 0.6881(4) 0.0925(3) -0.4508(3) 0.0404(8) Uani d . 1 . .
H H16D 0.7357 0.0025 -0.4045 0.061 Uiso calc R 1 . .
H H16E 0.6476 0.1523 -0.3988 0.061 Uiso calc R 1 . .
H H16F 0.7828 0.1226 -0.5032 0.061 Uiso calc R 1 . .
C C17B 0.3718(5) 0.0509(3) -0.4387(3) 0.0385(7) Uani d . 1 . .
H H17A 0.2700 0.0497 -0.4839 0.058 Uiso calc R 1 . .
H H17B 0.3321 0.1147 -0.3902 0.058 Uiso calc R 1 . .
H H17C 0.4166 -0.0376 -0.3889 0.058 Uiso calc R 1 . .
C C18B 0.3024(4) 0.3984(3) -0.7835(3) 0.0327(7) Uani d . 1 . .
H H18A 0.3078 0.4641 -0.7399 0.049 Uiso calc R 1 . .
H H18B 0.1764 0.4037 -0.7996 0.049 Uiso calc R 1 . .
H H18C 0.3696 0.4164 -0.8569 0.049 Uiso calc R 1 . .
C C19B 0.3774(4) 0.6814(3) -0.5149(3) 0.0284(6) Uani d . 1 . .
H H19A 0.3805 0.7443 -0.4679 0.043 Uiso calc R 1 . .
H H19B 0.2544 0.6954 -0.5420 0.043 Uiso calc R 1 . .
H H19C 0.4591 0.6954 -0.5820 0.043 Uiso calc R 1 . .
C C20B 0.5514(4) 0.7809(3) -0.1085(3) 0.0295(6) Uani d . 1 . .
H H20A 0.5672 0.8214 -0.0455 0.044 Uiso calc R 1 . .
H H20B 0.4260 0.8109 -0.1341 0.044 Uiso calc R 1 . .
H H20C 0.6316 0.8072 -0.1739 0.044 Uiso calc R 1 . .

loop_
_atom_site_aniso_label
_atom_site_aniso_U_11
_atom_site_aniso_U_22
_atom_site_aniso_U_33
_atom_site_aniso_U_12
_atom_site_aniso_U_13
_atom_site_aniso_U_23
O3 0.0563(14) 0.0333(11) 0.0446(13) -0.0041(10) -0.0034(11) -0.0226(10)
O4 0.0356(11) 0.0404(12) 0.0290(12) -0.0049(9) -0.0041(9) -0.0144(9)
O3B 0.0526(14) 0.0269(11) 0.0406(12) 0.0010(9) -0.0039(11) -0.0186(9)
O4B 0.0429(12) 0.0388(12) 0.0282(12) -0.0016(10) -0.0081(9) -0.0129(9)
C1 0.0354(16) 0.0227(15) 0.0274(14) -0.0060(12) -0.0047(12) -0.0042(11)
C2 0.0373(16) 0.0185(13) 0.0352(15) -0.0022(11) -0.0060(13) -0.0037(11)
C3 0.0347(16) 0.0273(15) 0.0354(16) -0.0047(12) -0.0018(12) -0.0151(12)
C4 0.0274(14) 0.0280(14) 0.0280(15) -0.0074(11) -0.0012(12) -0.0091(12)
C5 0.0269(15) 0.0223(14) 0.0288(15) -0.0072(11) 0.0003(12) -0.0066(12)
C6 0.0278(15) 0.0222(14) 0.0248(15) -0.0033(12) -0.0003(12) -0.0082(12)
C7 0.0285(15) 0.0262(15) 0.0275(15) -0.0027(12) -0.0022(12) -0.0041(13)
C8 0.0295(15) 0.0269(15) 0.0251(14) -0.0029(12) -0.0004(12) -0.0085(13)
C9 0.0256(15) 0.0262(15) 0.0295(16) -0.0048(12) -0.0008(13) -0.0096(13)
C10 0.0267(15) 0.0231(14) 0.0288(15) -0.0040(11) 0.0002(12) -0.0083(12)
C11 0.0250(15) 0.0242(15) 0.0311(17) -0.0015(12) -0.0012(13) -0.0072(13)
C12 0.0289(15) 0.0227(14) 0.0276(15) -0.0021(12) -0.0016(12) -0.0078(12)
C13 0.0231(14) 0.0261(15) 0.0280(15) -0.0037(12) 0.0005(12) -0.0090(12)
C14 0.0290(15) 0.0223(14) 0.0292(14) -0.0020(12) -0.0008(12) -0.0092(12)
C15 0.0258(14) 0.0255(15) 0.0268(16) -0.0021(12) 0.0004(12) -0.0070(12)
C16 0.057(2) 0.0363(17) 0.0328(16) -0.0123(15) 0.0011(15) -0.0017(14)
C17 0.0453(18) 0.0245(15) 0.0422(17) 0.0012(13) -0.0135(14) -0.0060(13)
C18 0.0421(18) 0.0252(14) 0.0276(15) -0.0023(13) -0.0094(13) -0.0036(12)
C19 0.0371(16) 0.0289(15) 0.0277(15) -0.0068(13) -0.0013(13) -0.0106(12)
C20 0.0354(16) 0.0292(15) 0.0256(14) -0.0044(12) -0.0046(12) -0.0076(12)
C1B 0.0352(16) 0.0201(14) 0.0292(15) -0.0024(12) -0.0057(12) -0.0043(12)
C2B 0.0305(15) 0.0204(13) 0.0345(15) -0.0015(11) -0.0037(12) -0.0040(11)
C3B 0.0360(15) 0.0227(14) 0.0356(16) -0.0019(12) -0.0028(12) -0.0128(12)
C4B 0.0238(14) 0.0308(15) 0.0280(16) -0.0045(11) -0.0018(11) -0.0094(12)
C5B 0.0263(15) 0.0230(14) 0.0257(15) -0.0034(11) -0.0013(12) -0.0082(11)
C6B 0.0252(14) 0.0216(14) 0.0292(16) -0.0030(11) 0.0015(12) -0.0072(12)
C7B 0.0288(15) 0.0252(15) 0.0218(14) -0.0040(12) -0.0053(12) -0.0046(12)
C8B 0.0250(15) 0.0255(15) 0.0251(14) -0.0008(11) -0.0058(12) -0.0016(12)
C9B 0.0250(15) 0.0234(14) 0.0243(14) -0.0043(12) 0.0011(12) -0.0094(12)
C10B 0.0252(15) 0.0237(14) 0.0313(16) -0.0023(12) -0.0011(12) -0.0087(12)
C11B 0.0243(15) 0.0235(15) 0.0262(15) -0.0015(12) -0.0017(12) -0.0074(12)
C12B 0.0267(15) 0.0232(14) 0.0278(15) -0.0018(12) -0.0020(12) -0.0065(12)
C13B 0.0240(15) 0.0252(15) 0.0261(15) -0.0029(12) -0.0014(12) -0.0085(12)
C14B 0.0277(15) 0.0236(14) 0.0277(15) -0.0014(12) -0.0010(12) -0.0112(12)
C15B 0.0280(15) 0.0263(15) 0.0294(16) -0.0032(12) 0.0006(12) -0.0098(13)
C16B 0.0526(19) 0.0250(15) 0.0400(18) 0.0036(14) -0.0214(15) -0.0070(13)
C17B 0.0526(19) 0.0239(14) 0.0338(16) -0.0058(13) 0.0061(14) -0.0016(12)
C18B 0.0428(17) 0.0235(15) 0.0293(15) -0.0011(13) -0.0049(13) -0.0064(12)
C19B 0.0333(15) 0.0237(14) 0.0289(16) -0.0054(12) -0.0039(12) -0.0074(12)
C20B 0.0341(16) 0.0265(14) 0.0278(15) -0.0048(12) -0.0053(12) -0.0072(12)

loop_
_atom_type_symbol
_atom_type_description
_atom_type_scat_dispersion_real
_atom_type_scat_dispersion_imag
_atom_type_scat_source
C C 0.0033 0.0016 'International Tables Vol C Tables 4.2.6.8 and 6.1.1.4'
H H 0.0000 0.0000 'International Tables Vol C Tables 4.2.6.8 and 6.1.1.4'
O O 0.0106 0.0060 'International Tables Vol C Tables 4.2.6.8 and 6.1.1.4'

loop_
_geom_angle_atom_site_label_1
_geom_angle_atom_site_label_2
_geom_angle_atom_site_label_3
_geom_angle_site_symmetry_1
_geom_angle_site_symmetry_3
_geom_angle
_geom_angle_publ_flag
C3 O3 H3 . . 109.5 ?
C3B O3B H3B . . 109.5 ?
C16 C1 C17 . . 109.4(3) ?
C16 C1 C2 . . 108.4(2) ?
C17 C1 C2 . . 111.0(2) ?
C16 C1 C6 . . 109.4(2) ?
C17 C1 C6 . . 109.4(2) ?
C2 C1 C6 . . 109.3(2) ?
C3 C2 C1 . . 112.0(2) ?
C3 C2 H2A . . 109.2 ?
C1 C2 H2A . . 109.2 ?
C3 C2 H2B . . 109.2 ?
C1 C2 H2B . . 109.2 ?
H2A C2 H2B . . 107.9 ?
O3 C3 C2 . . 112.2(2) ?
O3 C3 C4 . . 110.5(2) ?
C2 C3 C4 . . 109.1(2) ?
O3 C3 H3A . . 108.3 ?
C2 C3 H3A . . 108.3 ?
C4 C3 H3A . . 108.3 ?
O4 C4 C5 . . 123.2(2) ?
O4 C4 C3 . . 119.1(2) ?
C5 C4 C3 . . 117.6(2) ?
C6 C5 C4 . . 119.6(2) ?
C6 C5 C18 . . 123.0(2) ?
C4 C5 C18 . . 117.4(2) ?
C5 C6 C7 . . 119.3(2) ?
C5 C6 C1 . . 124.6(2) ?
C7 C6 C1 . . 116.1(2) ?
C8 C7 C6 . . 174.7(3) ?
C7 C8 C9 . . 176.1(3) ?
C10 C9 C8 . . 119.3(3) ?
C10 C9 C19 . . 124.6(3) ?
C8 C9 C19 . . 116.1(2) ?
C9 C10 C11 . . 127.7(3) ?
C9 C10 H10 . . 116.2 ?
C11 C10 H10 . . 116.2 ?
C12 C11 C10 . . 122.6(3) ?
C12 C11 H11 . . 118.7 ?
C10 C11 H11 . . 118.7 ?
C11 C12 C13 . . 127.8(3) ?
C11 C12 H12 . . 116.1 ?
C13 C12 H12 . . 116.1 ?
C14 C13 C12 . . 117.8(3) ?
C14 C13 C20 . . 123.5(3) ?
C12 C13 C20 . . 118.7(2) ?
C13 C14 C15 . . 128.5(3) ?
C13 C14 H14 . . 115.7 ?
C15 C14 H14 . . 115.7 ?
C15B C15 C14 . . 123.0(2) ?
C15B C15 H15 . . 118.5 ?
C14 C15 H15 . . 118.5 ?
C1 C16 H16A . . 109.5 ?
C1 C16 H16B . . 109.5 ?
H16A C16 H16B . . 109.5 ?
C1 C16 H16C . . 109.5 ?
H16A C16 H16C . . 109.5 ?
H16B C16 H16C . . 109.5 ?
C1 C17 H17D . . 109.5 ?
C1 C17 H17E . . 109.5 ?
H17D C17 H17E . . 109.5 ?
C1 C17 H17F . . 109.5 ?
H17D C17 H17F . . 109.5 ?
H17E C17 H17F . . 109.5 ?
C5 C18 H18D . . 109.5 ?
C5 C18 H18E . . 109.5 ?
H18D C18 H18E . . 109.5 ?
C5 C18 H18F . . 109.5 ?
H18D C18 H18F . . 109.5 ?
H18E C18 H18F . . 109.5 ?
C9 C19 H19D . . 109.5 ?
C9 C19 H19E . . 109.5 ?
H19D C19 H19E . . 109.5 ?
C9 C19 H19F . . 109.5 ?
H19D C19 H19F . . 109.5 ?
H19E C19 H19F . . 109.5 ?
C13 C20 H20D . . 109.5 ?
C13 C20 H20E . . 109.5 ?
H20D C20 H20E . . 109.5 ?
C13 C20 H20F . . 109.5 ?
H20D C20 H20F . . 109.5 ?
H20E C20 H20F . . 109.5 ?
C16B C1B C2B . . 108.0(2) ?
C16B C1B C17B . . 109.1(3) ?
C2B C1B C17B . . 111.5(2) ?
C16B C1B C6B . . 110.9(2) ?
C2B C1B C6B . . 109.9(2) ?
C17B C1B C6B . . 107.5(2) ?
C3B C2B C1B . . 113.2(2) ?
C3B C2B H2B1 . . 108.9 ?
C1B C2B H2B1 . . 108.9 ?
C3B C2B H2B2 . . 108.9 ?
C1B C2B H2B2 . . 108.9 ?
H2B1 C2B H2B2 . . 107.8 ?
O3B C3B C2B . . 110.8(2) ?
O3B C3B C4B . . 109.8(2) ?
C2B C3B C4B . . 111.1(2) ?
O3B C3B H3B1 . . 108.4 ?
C2B C3B H3B1 . . 108.4 ?
C4B C3B H3B1 . . 108.4 ?
O4B C4B C5B . . 122.9(3) ?
O4B C4B C3B . . 118.9(3) ?
C5B C4B C3B . . 118.2(2) ?
C6B C5B C4B . . 119.9(2) ?
C6B C5B C18B . . 123.5(3) ?
C4B C5B C18B . . 116.5(2) ?
C5B C6B C7B . . 119.8(2) ?
C5B C6B C1B . . 124.1(3) ?
C7B C6B C1B . . 116.1(2) ?
C8B C7B C6B . . 177.0(3) ?
C7B C8B C9B . . 178.0(3) ?
C10B C9B C8B . . 118.5(2) ?
C10B C9B C19B . . 124.9(3) ?
C8B C9B C19B . . 116.6(2) ?
C9B C10B C11B . . 127.8(3) ?
C9B C10B H10B . . 116.1 ?
C11B C10B H10B . . 116.1 ?
C12B C11B C10B . . 122.6(3) ?
C12B C11B H11B . . 118.7 ?
C10B C11B H11B . . 118.7 ?
C11B C12B C13B . . 127.8(3) ?
C11B C12B H12B . . 116.1 ?
C13B C12B H12B . . 116.1 ?
C14B C13B C12B . . 118.9(3) ?
C14B C13B C20B . . 123.2(3) ?
C12B C13B C20B . . 117.9(2) ?
C13B C14B C15B . . 128.4(3) ?
C13B C14B H14B . . 115.8 ?
C15B C14B H14B . . 115.8 ?
C15 C15B C14B . . 123.4(2) ?
C15 C15B H15B . . 118.3 ?
C14B C15B H15B . . 118.3 ?
C1B C16B H16D . . 109.5 ?
C1B C16B H16E . . 109.5 ?
H16D C16B H16E . . 109.5 ?
C1B C16B H16F . . 109.5 ?
H16D C16B H16F . . 109.5 ?
H16E C16B H16F . . 109.5 ?
C1B C17B H17A . . 109.5 ?
C1B C17B H17B . . 109.5 ?
H17A C17B H17B . . 109.5 ?
C1B C17B H17C . . 109.5 ?
H17A C17B H17C . . 109.5 ?
H17B C17B H17C . . 109.5 ?
C5B C18B H18A . . 109.5 ?
C5B C18B H18B . . 109.5 ?
H18A C18B H18B . . 109.5 ?
C5B C18B H18C . . 109.5 ?
H18A C18B H18C . . 109.5 ?
H18B C18B H18C . . 109.5 ?
C9B C19B H19A . . 109.5 ?
C9B C19B H19B . . 109.5 ?
H19A C19B H19B . . 109.5 ?
C9B C19B H19C . . 109.5 ?
H19A C19B H19C . . 109.5 ?
H19B C19B H19C . . 109.5 ?
C13B C20B H20A . . 109.5 ?
C13B C20B H20B . . 109.5 ?
H20A C20B H20B . . 109.5 ?
C13B C20B H20C . . 109.5 ?
H20A C20B H20C . . 109.5 ?
H20B C20B H20C . . 109.5 ?

loop_
_geom_bond_atom_site_label_1
_geom_bond_atom_site_label_2
_geom_bond_site_symmetry_2
_geom_bond_distance
_geom_bond_publ_flag
O3 C3 . 1.418(3) ?
O3 H3 . 0.8200 ?
O4 C4 . 1.228(3) ?
O3B C3B . 1.412(3) ?
O3B H3B . 0.8200 ?
O4B C4B . 1.218(3) ?
C1 C16 . 1.521(4) ?
C1 C17 . 1.532(4) ?
C1 C2 . 1.534(4) ?
C1 C6 . 1.536(4) ?
C2 C3 . 1.501(4) ?
C2 H2A . 0.9700 ?
C2 H2B . 0.9700 ?
C3 C4 . 1.513(4) ?
C3 H3A . 0.9800 ?
C4 C5 . 1.460(4) ?
C5 C6 . 1.354(4) ?
C5 C18 . 1.503(4) ?
C6 C7 . 1.429(4) ?
C7 C8 . 1.207(4) ?
C8 C9 . 1.418(4) ?
C9 C10 . 1.352(4) ?
C9 C19 . 1.507(4) ?
C10 C11 . 1.434(4) ?
C10 H10 . 0.9300 ?
C11 C12 . 1.347(4) ?
C11 H11 . 0.9300 ?
C12 C13 . 1.437(4) ?
C12 H12 . 0.9300 ?
C13 C14 . 1.356(4) ?
C13 C20 . 1.496(4) ?
C14 C15 . 1.422(4) ?
C14 H14 . 0.9300 ?
C15 C15B . 1.349(3) ?
C15 H15 . 0.9300 ?
C16 H16A . 0.9600 ?
C16 H16B . 0.9600 ?
C16 H16C . 0.9600 ?
C17 H17D . 0.9600 ?
C17 H17E . 0.9600 ?
C17 H17F . 0.9600 ?
C18 H18D . 0.9600 ?
C18 H18E . 0.9600 ?
C18 H18F . 0.9600 ?
C19 H19D . 0.9600 ?
C19 H19E . 0.9600 ?
C19 H19F . 0.9600 ?
C20 H20D . 0.9600 ?
C20 H20E . 0.9600 ?
C20 H20F . 0.9600 ?
C1B C16B . 1.524(4) ?
C1B C2B . 1.530(4) ?
C1B C17B . 1.535(4) ?
C1B C6B . 1.535(4) ?
C2B C3B . 1.501(4) ?
C2B H2B1 . 0.9700 ?
C2B H2B2 . 0.9700 ?
C3B C4B . 1.513(4) ?
C3B H3B1 . 0.9800 ?
C4B C5B . 1.471(4) ?
C5B C6B . 1.356(4) ?
C5B C18B . 1.496(4) ?
C6B C7B . 1.414(4) ?
C7B C8B . 1.215(4) ?
C8B C9B . 1.422(4) ?
C9B C10B . 1.350(4) ?
C9B C19B . 1.504(4) ?
C10B C11B . 1.418(4) ?
C10B H10B . 0.9300 ?
C11B C12B . 1.351(4) ?
C11B H11B . 0.9300 ?
C12B C13B . 1.434(4) ?
C12B H12B . 0.9300 ?
C13B C14B . 1.360(4) ?
C13B C20B . 1.513(4) ?
C14B C15B . 1.425(4) ?
C14B H14B . 0.9300 ?
C15B H15B . 0.9300 ?
C16B H16D . 0.9600 ?
C16B H16E . 0.9600 ?
C16B H16F . 0.9600 ?
C17B H17A . 0.9600 ?
C17B H17B . 0.9600 ?
C17B H17C . 0.9600 ?
C18B H18A . 0.9600 ?
C18B H18B . 0.9600 ?
C18B H18C . 0.9600 ?
C19B H19A . 0.9600 ?
C19B H19B . 0.9600 ?
C19B H19C . 0.9600 ?
C20B H20A . 0.9600 ?
C20B H20B . 0.9600 ?
C20B H20C . 0.9600 ?

loop_
_geom_hbond_atom_site_label_D
_geom_hbond_atom_site_label_H
_geom_hbond_atom_site_label_A
_geom_hbond_site_symmetry_A
_geom_hbond_distance_DH
_geom_hbond_distance_HA
_geom_hbond_distance_DA
_geom_hbond_angle_DHA
O3 H3 O4 . 0.82 2.17 2.648(3) 117.4
O3B H3B O4B . 0.82 2.19 2.629(3) 113.5

loop_
_geom_torsion_atom_site_label_1
_geom_torsion_atom_site_label_2
_geom_torsion_atom_site_label_3
_geom_torsion_atom_site_label_4
_geom_torsion_site_symmetry_1
_geom_torsion_site_symmetry_2
_geom_torsion_site_symmetry_3
_geom_torsion_site_symmetry_4
_geom_torsion
_geom_torsion_publ_flag
C16 C1 C2 C3 . . . . -165.6(3) ?
C17 C1 C2 C3 . . . . 74.2(3) ?
C6 C1 C2 C3 . . . . -46.5(3) ?
C1 C2 C3 O3 . . . . -175.9(2) ?
C1 C2 C3 C4 . . . . 61.3(3) ?
O3 C3 C4 O4 . . . . 19.1(4) ?
C2 C3 C4 O4 . . . . 142.8(3) ?
O3 C3 C4 C5 . . . . -164.1(2) ?
C2 C3 C4 C5 . . . . -40.4(3) ?
O4 C4 C5 C6 . . . . -177.8(3) ?
C3 C4 C5 C6 . . . . 5.6(4) ?
O4 C4 C5 C18 . . . . 4.7(4) ?
C3 C4 C5 C18 . . . . -171.9(3) ?
C4 C5 C6 C7 . . . . -169.1(2) ?
C18 C5 C6 C7 . . . . 8.2(4) ?
C4 C5 C6 C1 . . . . 9.9(4) ?
C18 C5 C6 C1 . . . . -172.7(3) ?
C16 C1 C6 C5 . . . . 129.2(3) ?
C17 C1 C6 C5 . . . . -111.0(3) ?
C2 C1 C6 C5 . . . . 10.7(4) ?
C16 C1 C6 C7 . . . . -51.7(3) ?
C17 C1 C6 C7 . . . . 68.1(3) ?
C2 C1 C6 C7 . . . . -170.2(2) ?
C5 C6 C7 C8 . . . . 78(3) ?
C1 C6 C7 C8 . . . . -101(3) ?
C6 C7 C8 C9 . . . . -44(7) ?
C7 C8 C9 C10 . . . . 148(4) ?
C7 C8 C9 C19 . . . . -30(5) ?
C8 C9 C10 C11 . . . . -175.2(3) ?
C19 C9 C10 C11 . . . . 2.8(5) ?
C9 C10 C11 C12 . . . . 177.9(3) ?
C10 C11 C12 C13 . . . . -177.8(3) ?
C11 C12 C13 C14 . . . . 176.4(3) ?
C11 C12 C13 C20 . . . . -2.7(4) ?
C12 C13 C14 C15 . . . . -179.2(3) ?
C20 C13 C14 C15 . . . . -0.2(5) ?
C13 C14 C15 C15B . . . . -178.4(3) ?
C16B C1B C2B C3B . . . . -168.8(2) ?
C17B C1B C2B C3B . . . . 71.3(3) ?
C6B C1B C2B C3B . . . . -47.7(3) ?
C1B C2B C3B O3B . . . . 177.6(2) ?
C1B C2B C3B C4B . . . . 55.4(3) ?
O3B C3B C4B O4B . . . . 20.8(4) ?
C2B C3B C4B O4B . . . . 143.6(3) ?
O3B C3B C4B C5B . . . . -159.5(2) ?
C2B C3B C4B C5B . . . . -36.7(3) ?
O4B C4B C5B C6B . . . . -168.2(3) ?
C3B C4B C5B C6B . . . . 12.0(4) ?
O4B C4B C5B C18B . . . . 9.4(4) ?
C3B C4B C5B C18B . . . . -170.3(3) ?
C4B C5B C6B C7B . . . . 177.5(2) ?
C18B C5B C6B C7B . . . . 0.0(4) ?
C4B C5B C6B C1B . . . . -5.4(4) ?
C18B C5B C6B C1B . . . . 177.2(3) ?
C16B C1B C6B C5B . . . . 142.3(3) ?
C2B C1B C6B C5B . . . . 23.0(4) ?
C17B C1B C6B C5B . . . . -98.6(3) ?
C16B C1B C6B C7B . . . . -40.5(3) ?
C2B C1B C6B C7B . . . . -159.8(2) ?
C17B C1B C6B C7B . . . . 78.6(3) ?
C5B C6B C7B C8B . . . . -145(5) ?
C1B C6B C7B C8B . . . . 37(5) ?
C6B C7B C8B C9B . . . . 58(11) ?
C7B C8B C9B C10B . . . . -98(8) ?
C7B C8B C9B C19B . . . . 82(8) ?
C8B C9B C10B C11B . . . . 178.4(3) ?
C19B C9B C10B C11B . . . . -0.9(5) ?
C9B C10B C11B C12B . . . . 179.9(3) ?
C10B C11B C12B C13B . . . . 178.8(3) ?
C11B C12B C13B C14B . . . . -178.0(3) ?
C11B C12B C13B C20B . . . . 1.6(4) ?
C12B C13B C14B C15B . . . . 177.5(2) ?
C20B C13B C14B C15B . . . . -2.1(4) ?
C14 C15 C15B C14B . . . . 179.5(3) ?
C13B C14B C15B C15 . . . . -179.6(3) ?

loop_
_cod_related_entry_id
_cod_related_entry_database
_cod_related_entry_code
1 ChemSpider 10189510
